data_2020658
loop_
_publ_author_name
'Ren, Yi'
'Lee, Semin'
'Bertke, Jeffery'
'Gray, Danielle L.'
'Moore, Jeffrey S.'

_publ_section_title
;
 Synthesis and structures of
 11,11,12,12-tetracyano-2,6-diiodo-9,10-anthraquinodimethane and its 2:1
 cocrystals with anthracene, pyrene and tetrathiafulvalene
;
_journal_issue 12
_journal_name_full 'Acta Crystallographica Section C'
_journal_page_first 923
_journal_page_last 931
_journal_paper_doi 10.1107/S2053229616016387
_journal_volume 72
_journal_year 2016
_chemical_formula_iupac 'C20 H6 I2 N4, 0.5C16 H10'
_chemical_formula_moiety 'C20 H6 I2 N4, 0.5(C16 H10)'
_chemical_formula_sum 'C28 H11 I2 N4'
_chemical_formula_weight 657.21
_chemical_name_systematic
;
11,11,12,12-Tetracyano-2,6-diiodo-9,10-anthraquinodimethane--pyrene (2/1)
;
_space_group_crystal_system triclinic
_space_group_IT_number 2
_space_group_name_Hall '-P 1'
_space_group_name_H-M_alt 'P -1'
_symmetry_space_group_name_Hall '-P 1'
_symmetry_space_group_name_H-M 'P -1'
_atom_sites_solution_hydrogens geom
_audit_creation_method SHELXL-2014/6
_cell_angle_alpha 66.461(7)
_cell_angle_beta 74.489(7)
_cell_angle_gamma 74.462(7)
_cell_formula_units_Z 2
_cell_length_a 8.7758(13)
_cell_length_b 12.0214(17)
_cell_length_c 13.3155(19)
_cell_measurement_reflns_used 9953
_cell_measurement_temperature 273(2)
_cell_measurement_theta_max 24.91
_cell_measurement_theta_min 2.45
_cell_volume 1220.2(3)
_computing_cell_refinement
;
SAINT (Bruker, 2014)
;
_computing_data_collection
;
APEX2 (Bruker, 2014)
;
_computing_data_reduction
;
<i>XPREP</i> (Bruker, 2014) and SADABS (Bruker, 2014)
;
_computing_molecular_graphics
;
SHELXTL (Bruker, 2014) and OLEX2 (Dolomanov <i>et al.</i>,
2009)
;
_computing_publication_material
;
<i>XCIF</i> (Bruker, 2014)
;
_computing_structure_refinement
;
SHELXL2014 (Sheldrick, 2015b)
;
_computing_structure_solution
;
SHELXT2014 (Sheldrick, 2015a)
;
_diffrn_ambient_temperature 273(2)
_diffrn_measured_fraction_theta_full 0.999
_diffrn_measured_fraction_theta_max 0.998
_diffrn_measurement_device 'Bruker Kappa APEXII CCD'
_diffrn_measurement_method 'profile data from \f and \w scans'
_diffrn_radiation_monochromator graphite
_diffrn_radiation_source 'fine-focus sealed tube'
_diffrn_radiation_type MoK\a
_diffrn_radiation_wavelength 0.71073
_diffrn_reflns_av_R_equivalents 0.0386
_diffrn_reflns_limit_h_max 10
_diffrn_reflns_limit_h_min -10
_diffrn_reflns_limit_k_max 14
_diffrn_reflns_limit_k_min -14
_diffrn_reflns_limit_l_max 16
_diffrn_reflns_limit_l_min -16
_diffrn_reflns_number 30806
_diffrn_reflns_theta_full 25.242
_diffrn_reflns_theta_max 25.381
_diffrn_reflns_theta_min 2.640
_exptl_absorpt_coefficient_mu 2.601
_exptl_absorpt_correction_T_max 0.84536
_exptl_absorpt_correction_T_min 0.73424
_exptl_absorpt_correction_type integration
_exptl_absorpt_process_details
;
(SADABS; Bruker, 2014)
;
_exptl_crystal_colour red
_exptl_crystal_density_diffrn 1.789
_exptl_crystal_density_method 'not measured'
_exptl_crystal_description prism
_exptl_crystal_F_000 626
_exptl_crystal_size_max 0.163
_exptl_crystal_size_mid 0.099
_exptl_crystal_size_min 0.095
_refine_diff_density_max 0.971
_refine_diff_density_min -1.255
_refine_ls_extinction_method none
_refine_ls_goodness_of_fit_ref 1.027
_refine_ls_hydrogen_treatment constr
_refine_ls_matrix_type full
_refine_ls_number_parameters 426
_refine_ls_number_reflns 4480
_refine_ls_number_restraints 500
_refine_ls_restrained_S_all 1.005
_refine_ls_R_factor_all 0.0404
_refine_ls_R_factor_gt 0.0333
_refine_ls_shift/su_max 0.004
_refine_ls_shift/su_mean 0.000
_refine_ls_structure_factor_coef Fsqd
_refine_ls_weighting_details 'w=1/[\s^2^(Fo^2^)+(0.0337P)^2^+2.3821P] where P=(Fo^2^+2Fc^2^)/3'
_refine_ls_weighting_scheme calc
_refine_ls_wR_factor_gt 0.0804
_refine_ls_wR_factor_ref 0.0852
_reflns_number_gt 3844
_reflns_number_total 4480
_reflns_threshold_expression 'I > 2\s(I)'
_cod_data_source_file yo3023sup1.cif
_cod_data_source_block II
_cod_depositor_comments 'Adding full bibliography for 2020656--2020659.cif.'
_cod_database_code 2020658
_cod_database_fobs_code 2020658
_shelx_space_group_comment
;
The symmetry employed for this shelxl refinement is uniquely defined
by the following loop, which should always be used as a source of
symmetry information in preference to the above space-group names.
They are only intended as comments.
;
_shelx_estimated_absorpt_t_min 0.677
_shelx_estimated_absorpt_t_max 0.790
_shelxl_version_number 2014/6

loop_
_space_group_symop_operation_xyz
'x, y, z'
'-x, -y, -z'

loop_
_atom_site_type_symbol
_atom_site_label
_atom_site_fract_x
_atom_site_fract_y
_atom_site_fract_z
_atom_site_U_iso_or_equiv
_atom_site_adp_type
_atom_site_calc_flag
_atom_site_occupancy
_atom_site_disorder_assembly
_atom_site_disorder_group
I I1 0.74790(3) 0.05020(3) -0.02608(3) 0.05572(11) Uani d 1 . .
I I2 0.25760(5) 0.70674(4) 0.39302(3) 0.08814(16) Uani d 1 . .
N N3 1.0893(4) 0.0496(4) 0.2266(4) 0.0612(10) Uani d 1 . .
N N4 1.0585(4) 0.3343(4) 0.3431(3) 0.0604(10) Uani d 1 . .
C C1 0.6463(4) 0.1005(3) 0.1143(3) 0.0403(8) Uani d 1 . .
C C2 0.4964(5) 0.0764(4) 0.1738(3) 0.0455(9) Uani d 1 . .
H H2A 0.4430 0.0325 0.1547 0.055 Uiso calc 1 . .
C C3 0.4261(4) 0.1174(4) 0.2614(3) 0.0427(9) Uani d 1 . .
H H3A 0.3243 0.1022 0.3002 0.051 Uiso calc 1 . .
C C4 0.5047(4) 0.1814(3) 0.2930(3) 0.0348(7) Uani d 1 . .
C C5 0.4328(4) 0.2329(4) 0.3821(3) 0.0376(8) Uani d 1 . .
C C6 0.4791(4) 0.3502(4) 0.3616(3) 0.0386(8) Uani d 1 . .
C C7 0.3711(5) 0.4462(4) 0.3893(3) 0.0490(10) Uani d 1 . .
H H7A 0.2665 0.4365 0.4256 0.059 Uiso calc 1 . .
C C8 0.4206(5) 0.5564(4) 0.3626(4) 0.0536(11) Uani d 1 . .
C C9 0.5766(6) 0.5720(4) 0.3116(4) 0.0543(10) Uani d 1 . .
H H9A 0.6088 0.6457 0.2963 0.065 Uiso calc 1 . .
C C10 0.6838(5) 0.4775(4) 0.2839(3) 0.0445(9) Uani d 1 . .
H H10A 0.7889 0.4877 0.2496 0.053 Uiso calc 1 . .
C C11 0.6374(4) 0.3668(3) 0.3062(3) 0.0354(8) Uani d 1 . .
C C12 0.7432(4) 0.2682(3) 0.2693(3) 0.0331(7) Uani d 1 . .
C C13 0.6602(4) 0.2015(3) 0.2344(3) 0.0333(7) Uani d 1 . .
C C14 0.7291(4) 0.1620(3) 0.1449(3) 0.0368(8) Uani d 1 . .
H H14A 0.8309 0.1767 0.1053 0.044 Uiso calc 1 . .
N N1 0.261(2) -0.0356(14) 0.5130(14) 0.055(3) Uani d 0.61(4) A 1
N N2 0.243(2) 0.2268(19) 0.6549(11) 0.070(3) Uani d 0.61(4) A 1
C C15 0.339(4) 0.171(2) 0.4769(15) 0.043(3) Uani d 0.61(4) A 1
C C16 0.296(2) 0.0552(17) 0.4970(16) 0.045(3) Uani d 0.61(4) A 1
C C17 0.288(2) 0.2053(16) 0.5739(10) 0.049(3) Uani d 0.61(4) A 1
N N1B 0.215(3) -0.010(2) 0.524(2) 0.060(5) Uani d 0.39(4) A 2
N N2B 0.204(3) 0.273(3) 0.6355(19) 0.067(4) Uani d 0.39(4) A 2
C C15B 0.329(6) 0.185(4) 0.477(2) 0.044(3) Uani d 0.39(4) A 2
C C16B 0.271(4) 0.074(3) 0.501(3) 0.049(4) Uani d 0.39(4) A 2
C C17B 0.258(3) 0.238(3) 0.5619(17) 0.049(3) Uani d 0.39(4) A 2
C C18 0.9032(4) 0.2366(3) 0.2703(3) 0.0355(8) Uani d 1 . .
C C19 1.0039(4) 0.1322(4) 0.2438(3) 0.0428(9) Uani d 1 . .
C C20 0.9868(4) 0.2937(4) 0.3109(3) 0.0423(9) Uani d 1 . .
C C21 0.791(3) 0.682(3) 1.026(3) 0.077(3) Uani d 0.640(6) B 1
H H21 0.7001 0.7423 1.0279 0.093 Uiso calc 0.640(6) B 1
C C22 0.7924(10) 0.5881(8) 0.9795(7) 0.065(2) Uani d 0.640(6) B 1
C C23 0.6650(11) 0.5838(9) 0.9391(7) 0.080(2) Uani d 0.640(6) B 1
H H23 0.5705 0.6416 0.9405 0.096 Uiso calc 0.640(6) B 1
C C24 0.6792(11) 0.4963(9) 0.8984(8) 0.075(2) Uani d 0.640(6) B 1
H H24 0.5905 0.4947 0.8737 0.090 Uiso calc 0.640(6) B 1
C C25 0.8082(12) 0.4116(9) 0.8901(8) 0.072(2) Uani d 0.640(6) B 1
H H25 0.8113 0.3564 0.8564 0.087 Uiso calc 0.640(6) B 1
C C26 0.9347(10) 0.4972(9) 0.9790(10) 0.0555(19) Uani d 0.640(6) B 1
C C27 0.9463(11) 0.4059(7) 0.9347(6) 0.0643(16) Uani d 0.640(6) B 1
C C28 1.0891(13) 0.3172(8) 0.9353(8) 0.074(2) Uani d 0.640(6) B 1
H H28 1.0973 0.2560 0.9071 0.089 Uiso calc 0.640(6) B 1
C C21B 0.725(2) 0.6277(15) 0.9780(15) 0.076(3) Uani d 0.360(6) B 2
H H21B 0.6208 0.6597 0.9649 0.092 Uiso calc 0.360(6) B 2
C C22B 0.8136(15) 0.5211(12) 0.9446(11) 0.066(2) Uani d 0.360(6) B 2
C C23B 0.760(2) 0.4655(16) 0.8895(16) 0.075(3) Uani d 0.360(6) B 2
H H23B 0.6586 0.4941 0.8707 0.091 Uiso calc 0.360(6) B 2
C C24B 0.8581(19) 0.3703(13) 0.8642(13) 0.074(3) Uani d 0.360(6) B 2
H H24B 0.8203 0.3371 0.8253 0.089 Uiso calc 0.360(6) B 2
C C25B 0.9996(18) 0.3197(13) 0.8881(12) 0.076(3) Uani d 0.360(6) B 2
H H25B 1.0584 0.2525 0.8681 0.091 Uiso calc 0.360(6) B 2
C C26B 0.9703(18) 0.4736(15) 0.9718(19) 0.057(3) Uani d 0.360(6) B 2
C C27B 1.0654(18) 0.3699(12) 0.9470(12) 0.065(3) Uani d 0.360(6) B 2
C C28B 1.219(4) 0.323(5) 0.978(6) 0.073(5) Uani d 0.360(6) B 2
H H28B 1.2801 0.2521 0.9650 0.088 Uiso calc 0.360(6) B 2

loop_
_atom_site_aniso_label
_atom_site_aniso_U_11
_atom_site_aniso_U_22
_atom_site_aniso_U_33
_atom_site_aniso_U_12
_atom_site_aniso_U_13
_atom_site_aniso_U_23
I1 0.05144(17) 0.0706(2) 0.0640(2) -0.01313(14) -0.00780(13) -0.04343(16)
I2 0.0970(3) 0.0790(3) 0.0804(3) 0.0256(2) -0.0165(2) -0.0463(2)
N3 0.040(2) 0.075(3) 0.078(3) -0.0009(19) -0.0118(18) -0.043(2)
N4 0.045(2) 0.074(3) 0.079(3) -0.0132(18) -0.0216(19) -0.036(2)
C1 0.040(2) 0.043(2) 0.043(2) -0.0046(16) -0.0134(16) -0.0184(17)
C2 0.043(2) 0.049(2) 0.053(2) -0.0155(18) -0.0151(18) -0.0185(19)
C3 0.0317(19) 0.053(2) 0.045(2) -0.0156(17) -0.0081(16) -0.0122(18)
C4 0.0292(17) 0.0400(19) 0.0331(18) -0.0068(14) -0.0108(14) -0.0073(15)
C5 0.0251(17) 0.052(2) 0.0333(18) -0.0049(15) -0.0088(14) -0.0117(16)
C6 0.0350(19) 0.051(2) 0.0308(18) -0.0052(16) -0.0088(15) -0.0153(16)
C7 0.041(2) 0.066(3) 0.040(2) -0.0015(19) -0.0080(17) -0.024(2)
C8 0.062(3) 0.054(3) 0.047(2) 0.012(2) -0.019(2) -0.028(2)
C9 0.068(3) 0.046(2) 0.053(2) -0.009(2) -0.017(2) -0.019(2)
C10 0.046(2) 0.047(2) 0.043(2) -0.0114(18) -0.0094(17) -0.0162(18)
C11 0.0360(18) 0.0412(19) 0.0299(17) -0.0060(15) -0.0112(14) -0.0108(15)
C12 0.0319(17) 0.0392(19) 0.0271(17) -0.0126(15) -0.0039(13) -0.0076(14)
C13 0.0298(17) 0.0363(18) 0.0327(18) -0.0080(14) -0.0097(14) -0.0073(15)
C14 0.0321(18) 0.044(2) 0.0352(19) -0.0114(15) -0.0057(14) -0.0121(16)
N1 0.046(7) 0.051(6) 0.050(5) -0.006(5) 0.006(5) -0.011(4)
N2 0.077(7) 0.077(8) 0.049(5) -0.008(6) -0.002(4) -0.023(5)
C15 0.029(4) 0.058(5) 0.038(3) -0.007(5) -0.007(3) -0.015(3)
C16 0.031(5) 0.057(6) 0.037(3) -0.006(5) -0.001(3) -0.010(3)
C17 0.038(5) 0.058(6) 0.043(4) -0.006(4) -0.004(3) -0.015(4)
N1B 0.040(8) 0.056(9) 0.057(7) -0.005(7) 0.014(7) -0.010(6)
N2B 0.062(9) 0.074(10) 0.056(7) -0.010(7) -0.003(6) -0.021(7)
C15B 0.029(5) 0.059(6) 0.039(4) -0.010(6) -0.006(4) -0.012(4)
C16B 0.031(6) 0.059(6) 0.040(5) -0.003(6) 0.000(4) -0.007(5)
C17B 0.035(6) 0.064(7) 0.041(5) -0.008(6) -0.007(4) -0.012(5)
C18 0.0311(18) 0.043(2) 0.0333(18) -0.0131(15) -0.0035(14) -0.0123(15)
C19 0.0318(19) 0.057(2) 0.046(2) -0.0125(18) -0.0076(16) -0.0209(19)
C20 0.0316(19) 0.054(2) 0.044(2) -0.0098(17) -0.0068(16) -0.0184(18)
C21 0.078(5) 0.052(5) 0.066(5) -0.005(4) 0.002(4) 0.001(4)
C22 0.061(3) 0.058(4) 0.051(3) -0.012(3) -0.007(3) 0.005(3)
C23 0.073(4) 0.075(4) 0.063(3) -0.012(3) -0.014(3) 0.005(3)
C24 0.077(4) 0.074(4) 0.063(3) -0.022(3) -0.019(3) -0.002(3)
C25 0.087(4) 0.062(4) 0.062(3) -0.021(3) -0.009(3) -0.014(3)
C26 0.065(4) 0.048(3) 0.040(3) -0.020(3) -0.005(3) 0.002(3)
C27 0.079(3) 0.056(3) 0.049(3) -0.023(3) -0.009(3) -0.004(2)
C28 0.093(4) 0.054(4) 0.059(4) -0.017(4) -0.005(3) -0.008(3)
C21B 0.072(5) 0.065(5) 0.065(4) -0.012(4) -0.007(4) 0.001(4)
C22B 0.073(3) 0.060(3) 0.053(3) -0.021(3) -0.011(3) -0.003(3)
C23B 0.079(4) 0.070(4) 0.062(4) -0.018(4) -0.012(4) -0.006(4)
C24B 0.087(5) 0.066(4) 0.061(4) -0.022(4) -0.008(4) -0.012(4)
C25B 0.092(4) 0.060(4) 0.061(4) -0.020(4) 0.000(4) -0.011(4)
C26B 0.067(4) 0.051(4) 0.041(4) -0.018(4) -0.007(4) -0.002(4)
C27B 0.081(4) 0.053(4) 0.048(4) -0.017(4) -0.001(4) -0.010(4)
C28B 0.086(6) 0.054(6) 0.058(6) -0.008(6) -0.002(6) -0.008(5)

loop_
_atom_type_symbol
_atom_type_description
_atom_type_scat_dispersion_real
_atom_type_scat_dispersion_imag
_atom_type_scat_source
C C 0.0033 0.0016 'International Tables Vol C Tables 4.2.6.8 and 6.1.1.4'
H H 0.0000 0.0000 'International Tables Vol C Tables 4.2.6.8 and 6.1.1.4'
N N 0.0061 0.0033 'International Tables Vol C Tables 4.2.6.8 and 6.1.1.4'
I I -0.4742 1.8119 'International Tables Vol C Tables 4.2.6.8 and 6.1.1.4'

loop_
_exptl_crystal_face_index_h
_exptl_crystal_face_index_k
_exptl_crystal_face_index_l
_exptl_crystal_face_perp_dist
0.00 1.00 0.00 0.0450
0.00 -1.00 0.00 0.0340
0.00 0.00 1.00 0.0360
0.00 0.00 -1.00 0.0500
-2.00 -1.00 -2.00 0.0560
2.00 1.00 2.00 0.0560
0.00 1.00 2.00 0.0370

loop_
_geom_angle_atom_site_label_1
_geom_angle_atom_site_label_2
_geom_angle_atom_site_label_3
_geom_angle_site_symmetry_1
_geom_angle_site_symmetry_3
_geom_angle
C2 C1 C14 . . 120.4(3)
C2 C1 I1 . . 120.4(3)
C14 C1 I1 . . 119.2(3)
C3 C2 C1 . . 119.8(3)
C3 C2 H2A . . 120.1
C1 C2 H2A . . 120.1
C2 C3 C4 . . 121.3(3)
C2 C3 H3A . . 119.4
C4 C3 H3A . . 119.4
C3 C4 C13 . . 118.4(3)
C3 C4 C5 . . 123.8(3)
C13 C4 C5 . . 117.7(3)
C15B C5 C6 . . 118.7(11)
C15 C5 C6 . . 124.7(7)
C15B C5 C4 . . 126.8(11)
C15 C5 C4 . . 120.8(7)
C6 C5 C4 . . 114.5(3)
C7 C6 C11 . . 119.5(4)
C7 C6 C5 . . 122.5(3)
C11 C6 C5 . . 118.0(3)
C8 C7 C6 . . 119.5(4)
C8 C7 H7A . . 120.3
C6 C7 H7A . . 120.3
C9 C8 C7 . . 121.4(4)
C9 C8 I2 . . 118.0(3)
C7 C8 I2 . . 120.6(3)
C10 C9 C8 . . 119.4(4)
C10 C9 H9A . . 120.3
C8 C9 H9A . . 120.3
C9 C10 C11 . . 121.0(4)
C9 C10 H10A . . 119.5
C11 C10 H10A . . 119.5
C10 C11 C6 . . 119.3(3)
C10 C11 C12 . . 122.7(3)
C6 C11 C12 . . 117.9(3)
C18 C12 C11 . . 123.4(3)
C18 C12 C13 . . 122.2(3)
C11 C12 C13 . . 114.4(3)
C14 C13 C4 . . 120.0(3)
C14 C13 C12 . . 121.9(3)
C4 C13 C12 . . 118.0(3)
C1 C14 C13 . . 120.0(3)
C1 C14 H14A . . 120.0
C13 C14 H14A . . 120.0
C5 C15 C17 . . 123.2(10)
C5 C15 C16 . . 124.4(11)
C17 C15 C16 . . 112.1(7)
N1 C16 C15 . . 179.6(15)
N2 C17 C15 . . 175.7(12)
C5 C15B C17B . . 125.7(16)
C5 C15B C16B . . 122.1(17)
C17B C15B C16B . . 112.1(10)
N1B C16B C15B . . 175(2)
N2B C17B C15B . . 175(2)
C12 C18 C19 . . 123.2(3)
C12 C18 C20 . . 123.9(3)
C19 C18 C20 . . 112.5(3)
N3 C19 C18 . . 176.0(4)
N4 C20 C18 . . 176.8(4)
C28 C21 C22 2_767 . 123.2(12)
C28 C21 H21 2_767 . 118.4
C22 C21 H21 . . 118.4
C23 C22 C26 . . 119.4(10)
C23 C22 C21 . . 124.3(9)
C26 C22 C21 . . 116.2(8)
C24 C23 C22 . . 119.4(9)
C24 C23 H23 . . 120.3
C22 C23 H23 . . 120.3
C25 C24 C23 . . 125.5(9)
C25 C24 H24 . . 117.2
C23 C24 H24 . . 117.2
C24 C25 C27 . . 118.9(9)
C24 C25 H25 . . 120.5
C27 C25 H25 . . 120.5
C27 C26 C22 . . 119.8(7)
C27 C26 C26 . 2_767 121.4(9)
C22 C26 C26 . 2_767 118.8(10)
C26 C27 C28 . . 118.4(8)
C26 C27 C25 . . 116.8(8)
C28 C27 C25 . . 124.8(7)
C21 C28 C27 2_767 . 122.0(12)
C21 C28 H28 2_767 . 119.0
C27 C28 H28 . . 119.0
C28B C21B C22B 2_767 . 124.6(18)
C28B C21B H21B 2_767 . 117.7
C22B C21B H21B . . 117.7
C23B C22B C26B . . 118.4(12)
C23B C22B C21B . . 127.1(11)
C26B C22B C21B . . 114.5(12)
C24B C23B C22B . . 118.9(12)
C24B C23B H23B . . 120.5
C22B C23B H23B . . 120.5
C25B C24B C23B . . 126.7(13)
C25B C24B H24B . . 116.7
C23B C24B H24B . . 116.7
C24B C25B C27B . . 118.7(11)
C24B C25B H25B . . 120.6
C27B C25B H25B . . 120.6
C27B C26B C26B . 2_767 119.2(13)
C27B C26B C22B . . 120.1(10)
C26B C26B C22B 2_767 . 120.6(13)
C26B C27B C28B . . 118.6(13)
C26B C27B C25B . . 117.1(11)
C28B C27B C25B . . 124.3(13)
C21B C28B C27B 2_767 . 122(2)
C21B C28B H28B 2_767 . 118.8
C27B C28B H28B . . 118.8

loop_
_geom_bond_atom_site_label_1
_geom_bond_atom_site_label_2
_geom_bond_site_symmetry_2
_geom_bond_distance
I1 C1 . 2.093(4)
I2 C8 . 2.089(4)
N3 C19 . 1.138(5)
N4 C20 . 1.137(5)
C1 C2 . 1.380(5)
C1 C14 . 1.387(5)
C2 C3 . 1.377(6)
C2 H2A . 0.9300
C3 C4 . 1.393(5)
C3 H3A . 0.9300
C4 C13 . 1.409(5)
C4 C5 . 1.472(5)
C5 C15B . 1.362(8)
C5 C15 . 1.362(7)
C5 C6 . 1.472(5)
C6 C7 . 1.391(5)
C6 C11 . 1.413(5)
C7 C8 . 1.386(6)
C7 H7A . 0.9300
C8 C9 . 1.382(6)
C9 C10 . 1.374(6)
C9 H9A . 0.9300
C10 C11 . 1.390(5)
C10 H10A . 0.9300
C11 C12 . 1.464(5)
C12 C18 . 1.355(5)
C12 C13 . 1.477(5)
C13 C14 . 1.387(5)
C14 H14A . 0.9300
N1 C16 . 1.135(8)
N2 C17 . 1.151(8)
C15 C17 . 1.437(9)
C15 C16 . 1.439(8)
N1B C16B . 1.137(9)
N2B C17B . 1.151(9)
C15B C17B . 1.436(10)
C15B C16B . 1.439(9)
C18 C19 . 1.440(6)
C18 C20 . 1.442(5)
C21 C28 2_767 1.290(18)
C21 C22 . 1.48(2)
C21 H21 . 0.9300
C22 C23 . 1.384(13)
C22 C26 . 1.423(11)
C23 C24 . 1.329(14)
C23 H23 . 0.9300
C24 C25 . 1.317(13)
C24 H24 . 0.9300
C25 C27 . 1.461(12)
C25 H25 . 0.9300
C26 C27 . 1.409(10)
C26 C26 2_767 1.431(15)
C27 C28 . 1.411(14)
C28 C21 2_767 1.290(18)
C28 H28 . 0.9300
C21B C28B 2_767 1.23(4)
C21B C22B . 1.48(2)
C21B H21B . 0.9300
C22B C23B . 1.395(15)
C22B C26B . 1.425(12)
C23B C24B . 1.336(15)
C23B H23B . 0.9300
C24B C25B . 1.290(14)
C24B H24B . 0.9300
C25B C27B . 1.456(14)
C25B H25B . 0.9300
C26B C27B . 1.408(12)
C26B C26B 2_767 1.42(2)
C27B C28B . 1.420(16)
C28B C21B 2_767 1.23(4)
C28B H28B . 0.9300

loop_
_geom_hbond_atom_site_label_D
_geom_hbond_atom_site_label_H
_geom_hbond_atom_site_label_A
_geom_hbond_site_symmetry_A
_geom_hbond_distance_DH
_geom_hbond_distance_HA
_geom_hbond_distance_DA
_geom_hbond_angle_DHA
C2 H2 I1 2_655 0.93 3.24 4.144(4) 163.7
C9 H9 N2 2_666 0.93 2.60 3.443(17) 150.1
C9 H9 N2B 2_666 0.93 2.62 3.38(3) 138.8

loop_
_geom_torsion_atom_site_label_1
_geom_torsion_atom_site_label_2
_geom_torsion_atom_site_label_3
_geom_torsion_atom_site_label_4
_geom_torsion_site_symmetry_1
_geom_torsion_site_symmetry_4
_geom_torsion
C14 C1 C2 C3 . . 2.4(6)
I1 C1 C2 C3 . . -175.6(3)
C1 C2 C3 C4 . . -1.2(6)
C2 C3 C4 C13 . . -1.1(5)
C2 C3 C4 C5 . . 176.8(4)
C3 C4 C5 C15B . . 34(3)
C13 C4 C5 C15B . . -148(3)
C3 C4 C5 C15 . . 38(2)
C13 C4 C5 C15 . . -144(2)
C3 C4 C5 C6 . . -144.9(3)
C13 C4 C5 C6 . . 33.1(4)
C15B C5 C6 C7 . . -38(3)
C15 C5 C6 C7 . . -43(2)
C4 C5 C6 C7 . . 140.8(3)
C15B C5 C6 C11 . . 145(3)
C15 C5 C6 C11 . . 141(2)
C4 C5 C6 C11 . . -35.7(4)
C11 C6 C7 C8 . . -0.2(5)
C5 C6 C7 C8 . . -176.7(3)
C6 C7 C8 C9 . . -1.8(6)
C6 C7 C8 I2 . . 175.8(3)
C7 C8 C9 C10 . . 2.0(6)
I2 C8 C9 C10 . . -175.7(3)
C8 C9 C10 C11 . . 0.0(6)
C9 C10 C11 C6 . . -2.1(5)
C9 C10 C11 C12 . . 174.4(4)
C7 C6 C11 C10 . . 2.2(5)
C5 C6 C11 C10 . . 178.8(3)
C7 C6 C11 C12 . . -174.5(3)
C5 C6 C11 C12 . . 2.2(5)
C10 C11 C12 C18 . . 39.3(5)
C6 C11 C12 C18 . . -144.2(3)
C10 C11 C12 C13 . . -143.1(3)
C6 C11 C12 C13 . . 33.5(4)
C3 C4 C13 C14 . . 2.4(5)
C5 C4 C13 C14 . . -175.7(3)
C3 C4 C13 C12 . . -179.4(3)
C5 C4 C13 C12 . . 2.6(5)
C18 C12 C13 C14 . . -40.1(5)
C11 C12 C13 C14 . . 142.2(3)
C18 C12 C13 C4 . . 141.7(3)
C11 C12 C13 C4 . . -36.1(4)
C2 C1 C14 C13 . . -1.1(6)
I1 C1 C14 C13 . . 176.8(3)
C4 C13 C14 C1 . . -1.2(5)
C12 C13 C14 C1 . . -179.5(3)
C6 C5 C15 C17 . . -7(4)
C4 C5 C15 C17 . . 169.1(18)
C6 C5 C15 C16 . . -179.2(15)
C4 C5 C15 C16 . . -3(3)
C6 C5 C15B C17B . . 0(6)
C4 C5 C15B C17B . . -179(3)
C6 C5 C15B C16B . . 177(3)
C4 C5 C15B C16B . . -2(6)
C11 C12 C18 C19 . . 174.0(3)
C13 C12 C18 C19 . . -3.6(5)
C11 C12 C18 C20 . . 1.9(6)
C13 C12 C18 C20 . . -175.6(3)
C28 C21 C22 C23 2_767 . 179(2)
C28 C21 C22 C26 2_767 . 0(4)
C26 C22 C23 C24 . . -1.4(13)
C21 C22 C23 C24 . . 180(2)
C22 C23 C24 C25 . . -1.6(14)
C23 C24 C25 C27 . . 4.0(14)
C23 C22 C26 C27 . . 1.7(15)
C21 C22 C26 C27 . . -179(2)
C23 C22 C26 C26 . 2_767 -180.0(12)
C21 C22 C26 C26 . 2_767 -1(3)
C22 C26 C27 C28 . . 179.9(9)
C26 C26 C27 C28 2_767 . 1.7(19)
C22 C26 C27 C25 . . 0.6(14)
C26 C26 C27 C25 2_767 . -177.7(13)
C24 C25 C27 C26 . . -3.3(13)
C24 C25 C27 C28 . . 177.4(8)
C26 C27 C28 C21 . 2_767 -1(3)
C25 C27 C28 C21 . 2_767 178(2)
C28B C21B C22B C23B 2_767 . -176(5)
C28B C21B C22B C26B 2_767 . 3(5)
C26B C22B C23B C24B . . 0(3)
C21B C22B C23B C24B . . 178.9(15)
C22B C23B C24B C25B . . 2(3)
C23B C24B C25B C27B . . -1(3)
C23B C22B C26B C27B . . -2(3)
C21B C22B C26B C27B . . 178.4(18)
C23B C22B C26B C26B . 2_767 -180(3)
C21B C22B C26B C26B . 2_767 1(3)
C26B C26B C27B C28B 2_767 . -1(5)
C22B C26B C27B C28B . . -178(4)
C26B C26B C27B C25B 2_767 . -179(2)
C22B C26B C27B C25B . . 3(3)
C24B C25B C27B C26B . . -2(2)
C24B C25B C27B C28B . . 180(4)
C26B C27B C28B C21B . 2_767 -3(9)
C25B C27B C28B C21B . 2_767 176(5)
